data_7045499
loop_
_publ_author_name
'Zhang, Yingying'
'Hu, Dandan'
'Xue, Chaozhuang'
'Yang, Huajun'
'Wang, Xiang'
'Wu, Tao'

_publ_section_title
;
 A 3D Neutral Chalcogenide Framework Built from Supertetrahedral T3
 Cluster and Metal Complex for Electrocatalytic Oxygen Reduction Reaction.
;
_journal_name_full 'Dalton Transactions'
_journal_paper_doi 10.1039/C7DT04891B
_journal_year 2018
_chemical_formula_moiety 'C48 H112 Ga4 Mn6 N16 S20 Sn4'
_chemical_formula_sum 'C48 H112 Ga4 Mn6 N16 S20 Sn4'
_chemical_formula_weight 2638.10
_space_group_crystal_system tetragonal
_space_group_IT_number 88
_space_group_name_Hall '-I 4ad'
_space_group_name_H-M_alt 'I 41/a'
_symmetry_space_group_name_Hall '-I 4ad'
_symmetry_space_group_name_H-M 'I 41/a :2'
_atom_sites_solution_hydrogens geom
_audit_creation_method SHELXL-2014/7
_audit_update_record
;
2018-01-17 deposited with the CCDC.
2018-01-31 downloaded from the CCDC.
;
_cell_angle_alpha 90
_cell_angle_beta 90
_cell_angle_gamma 90
_cell_formula_units_Z 4
_cell_length_a 23.3697(4)
_cell_length_b 23.3697(4)
_cell_length_c 20.7308(9)
_cell_measurement_reflns_used 5210
_cell_measurement_temperature 296(2)
_cell_measurement_theta_max 29.5940
_cell_measurement_theta_min 3.5190
_cell_volume 11322.0(6)
_computing_cell_refinement 'Bruker SAINT'
_computing_data_collection 'Bruker APEX2'
_computing_data_reduction 'Bruker SAINT'
_computing_molecular_graphics 'Bruker SHELXTL'
_computing_publication_material 'Bruker SHELXTL'
_computing_structure_refinement 'SHELXL-2014/7 (Sheldrick, 2014)'
_computing_structure_solution 'SHELXL-2016/6(Sheldrick, 2014)'
_diffrn_ambient_temperature 296(2)
_diffrn_measured_fraction_theta_full 0.997
_diffrn_measured_fraction_theta_max 0.997
_diffrn_measurement_device_type Agilent
_diffrn_measurement_method '\f and \w scans'
_diffrn_radiation_type MoK\a
_diffrn_radiation_wavelength 0.71073
_diffrn_reflns_av_R_equivalents 0.0398
_diffrn_reflns_av_unetI/netI 0.0465
_diffrn_reflns_Laue_measured_fraction_full 0.997
_diffrn_reflns_Laue_measured_fraction_max 0.997
_diffrn_reflns_limit_h_max 27
_diffrn_reflns_limit_h_min -27
_diffrn_reflns_limit_k_max 27
_diffrn_reflns_limit_k_min -27
_diffrn_reflns_limit_l_max 24
_diffrn_reflns_limit_l_min -24
_diffrn_reflns_number 15512
_diffrn_reflns_point_group_measured_fraction_full 0.997
_diffrn_reflns_point_group_measured_fraction_max 0.997
_diffrn_reflns_theta_full 24.997
_diffrn_reflns_theta_max 24.997
_diffrn_reflns_theta_min 3.153
_exptl_absorpt_coefficient_mu 2.845
_exptl_absorpt_correction_T_max 0.753
_exptl_absorpt_correction_T_min 0.510
_exptl_absorpt_correction_type multi-scan
_exptl_absorpt_process_details 'Higashi, T.(1995).'
_exptl_crystal_colour brown
_exptl_crystal_density_diffrn 1.548
_exptl_crystal_description octahedron
_exptl_crystal_F_000 5224
_exptl_crystal_size_max 0.3
_exptl_crystal_size_mid 0.2
_exptl_crystal_size_min 0.1
_refine_diff_density_max 0.671
_refine_diff_density_min -0.560
_refine_diff_density_rms 0.096
_refine_ls_extinction_method none
_refine_ls_goodness_of_fit_ref 1.076
_refine_ls_hydrogen_treatment constr
_refine_ls_matrix_type full
_refine_ls_number_parameters 332
_refine_ls_number_reflns 4972
_refine_ls_number_restraints 903
_refine_ls_restrained_S_all 1.145
_refine_ls_R_factor_all 0.0730
_refine_ls_R_factor_gt 0.0434
_refine_ls_shift/su_max 0.001
_refine_ls_shift/su_mean 0.000
_refine_ls_structure_factor_coef Fsqd
_refine_ls_weighting_details 'w=1/[\s^2^(Fo^2^)+(0.0317P)^2^+58.4361P] where P=(Fo^2^+2Fc^2^)/3'
_refine_ls_weighting_scheme calc
_refine_ls_wR_factor_gt 0.0910
_refine_ls_wR_factor_ref 0.1084
_reflns_Friedel_coverage 0.000
_reflns_Friedel_fraction_full 0.9970
_reflns_Friedel_fraction_max 0.8756
_reflns_number_gt 3436
_reflns_number_total 4972
_reflns_threshold_expression 'I > 2\s(I)'
_cod_data_source_file c7dt04891b2.cif
_cod_data_source_block NCF-4
_cod_database_code 7045499
_shelx_shelxl_version_number 2014/7
_shelx_space_group_comment
;
The symmetry employed for this shelxl refinement is uniquely defined
by the following loop, which should always be used as a source of
symmetry information in preference to the above space-group names.
They are only intended as comments.
;

loop_
_space_group_symop_operation_xyz
'x, y, z'
'-x+1/2, -y, z+1/2'
'-y+3/4, x+1/4, z+1/4'
'y+3/4, -x+3/4, z+3/4'
'x+1/2, y+1/2, z+1/2'
'-x+1, -y+1/2, z+1'
'-y+5/4, x+3/4, z+3/4'
'y+5/4, -x+5/4, z+5/4'
'-x, -y, -z'
'x-1/2, y, -z-1/2'
'y-3/4, -x-1/4, -z-1/4'
'-y-3/4, x-3/4, -z-3/4'
'-x+1/2, -y+1/2, -z+1/2'
'x, y+1/2, -z'
'y-1/4, -x+1/4, -z+1/4'
'-y-1/4, x-1/4, -z-1/4'

loop_
_atom_site_label
_atom_site_type_symbol
_atom_site_fract_x
_atom_site_fract_y
_atom_site_fract_z
_atom_site_U_iso_or_equiv
_atom_site_adp_type
_atom_site_occupancy
_atom_site_site_symmetry_order
_atom_site_calc_flag
_atom_site_refinement_flags_posn
_atom_site_refinement_flags_adp
_atom_site_refinement_flags_occupancy
_atom_site_disorder_assembly
_atom_site_disorder_group
Sn1 Sn 0.39346(2) 0.36817(2) 0.74493(2) 0.03871(14) Uani 1 1 d . U . . .
Ga11 Ga 0.38780(3) 0.25644(3) 0.87519(3) 0.0398(2) Uani 0.6667 1 d . U P . .
Mn11 Mn 0.38780(3) 0.25644(3) 0.87519(3) 0.0398(2) Uani 0.3333 1 d . U P . .
Ga22 Ga 0.5000 0.2500 0.74439(4) 0.0315(2) Uani 0.6667 2 d S TU P . .
Mn22 Mn 0.5000 0.2500 0.74439(4) 0.0315(2) Uani 0.3333 2 d S TU P . .
S9 S 0.43894(6) 0.19568(6) 0.80657(7) 0.0392(4) Uani 1 1 d . U . . .
S12 S 0.32907(6) 0.31289(6) 0.81119(8) 0.0420(4) Uani 1 1 d . U . . .
S10 S 0.45087(7) 0.30845(7) 0.67674(7) 0.0448(4) Uani 1 1 d . U . . .
S11 S 0.45270(6) 0.42604(6) 0.81336(7) 0.0412(4) Uani 1 1 d . U . . .
S8 S 0.33913(7) 0.42987(6) 0.67927(8) 0.0461(4) Uani 1 1 d . U . . .
Mn1 Mn 0.25983(4) 0.36514(4) 0.62938(5) 0.0508(3) Uani 1 1 d . U . . .
N1_1 N 0.1990(2) 0.4405(2) 0.6407(3) 0.0600(15) Uani 1 1 d D U . . .
H1_1 H 0.2189 0.4725 0.6473 0.072 Uiso 1 1 calc R U . A 1
H2_1 H 0.1785 0.4449 0.6049 0.072 Uiso 1 1 calc R U . A 1
N2_1 N 0.2147(2) 0.3449(2) 0.7206(2) 0.0525(13) Uani 1 1 d D U . . .
H3_1 H 0.1880 0.3185 0.7131 0.063 Uiso 1 1 calc R U . B 1
H4_1 H 0.2394 0.3305 0.7489 0.063 Uiso 1 1 calc R U . B 1
C1_1 C 0.1590(7) 0.4295(6) 0.6982(6) 0.068(4) Uani 0.65(4) 1 d D U P C 1
H5_1 H 0.1269 0.4064 0.6824 0.082 Uiso 0.65(4) 1 calc R U P C 1
C2_1 C 0.1877(9) 0.3963(6) 0.7480(6) 0.068(4) Uani 0.65(4) 1 d D U P C 1
H6_1 H 0.2202 0.4203 0.7602 0.082 Uiso 0.65(4) 1 calc R U P C 1
C3_1 C 0.1566(11) 0.3878(8) 0.8093(7) 0.088(5) Uani 0.65(4) 1 d D U P C 1
H7_1 H 0.1833 0.3738 0.8415 0.106 Uiso 0.65(4) 1 calc R U P C 1
H8_1 H 0.1276 0.3587 0.8030 0.106 Uiso 0.65(4) 1 calc R U P C 1
C4_1 C 0.1285(11) 0.4411(9) 0.8345(7) 0.121(6) Uani 0.65(4) 1 d D U P C 1
H9_1 H 0.1010 0.4304 0.8675 0.145 Uiso 0.65(4) 1 calc R U P C 1
H10_1 H 0.1573 0.4650 0.8546 0.145 Uiso 0.65(4) 1 calc R U P C 1
C5_1 C 0.0990(10) 0.4745(10) 0.7848(8) 0.119(6) Uani 0.65(4) 1 d D U P C 1
H11_1 H 0.0879 0.5111 0.8032 0.143 Uiso 0.65(4) 1 calc R U P C 1
H12_1 H 0.0642 0.4546 0.7728 0.143 Uiso 0.65(4) 1 calc R U P C 1
C6_1 C 0.1340(10) 0.4855(7) 0.7242(7) 0.097(6) Uani 0.65(4) 1 d D U P C 1
H13_1 H 0.1648 0.5119 0.7340 0.116 Uiso 0.65(4) 1 calc R U P C 1
H14_1 H 0.1099 0.5029 0.6915 0.116 Uiso 0.65(4) 1 calc R U P C 1
C1A_1 C 0.1710(15) 0.4388(11) 0.7068(9) 0.079(6) Uani 0.35(4) 1 d D U P C 2
H15_1 H 0.1343 0.4194 0.6996 0.095 Uiso 0.35(4) 1 calc R U P C 2
C2A_1 C 0.2013(14) 0.4024(8) 0.7526(9) 0.058(5) Uani 0.35(4) 1 d D U P C 2
H16_1 H 0.2377 0.4210 0.7631 0.069 Uiso 0.35(4) 1 calc R U P C 2
C3A_1 C 0.167(2) 0.3994(13) 0.8127(13) 0.086(7) Uani 0.35(4) 1 d D U P C 2
H17_1 H 0.1872 0.3770 0.8445 0.104 Uiso 0.35(4) 1 calc R U P C 2
H18_1 H 0.1310 0.3797 0.8035 0.104 Uiso 0.35(4) 1 calc R U P C 2
C4A_1 C 0.1532(17) 0.4568(14) 0.8408(11) 0.105(7) Uani 0.35(4) 1 d D U P C 2
H19_1 H 0.1277 0.4518 0.8773 0.126 Uiso 0.35(4) 1 calc R U P C 2
H20_1 H 0.1884 0.4739 0.8566 0.126 Uiso 0.35(4) 1 calc R U P C 2
C5A_1 C 0.1264(18) 0.4960(16) 0.7940(12) 0.109(8) Uani 0.35(4) 1 d D U P C 2
H21_1 H 0.1266 0.5344 0.8119 0.131 Uiso 0.35(4) 1 calc R U P C 2
H22_1 H 0.0868 0.4848 0.7881 0.131 Uiso 0.35(4) 1 calc R U P C 2
C6A_1 C 0.1552(17) 0.4972(12) 0.7297(12) 0.091(7) Uani 0.35(4) 1 d D U P C 2
H23_1 H 0.1299 0.5149 0.6984 0.110 Uiso 0.35(4) 1 calc R U P C 2
H24_1 H 0.1895 0.5205 0.7325 0.110 Uiso 0.35(4) 1 calc R U P C 2
N1_2 N 0.3091(2) 0.2822(2) 0.6144(3) 0.0563(14) Uani 1 1 d D U . . .
H25_2 H 0.3388 0.2813 0.6413 0.068 Uiso 1 1 calc DR U . D 1
H26_2 H 0.2865 0.2527 0.6238 0.068 Uiso 1 1 calc R U . D 1
N2_2 N 0.2969(2) 0.3774(3) 0.5305(3) 0.0683(16) Uani 1 1 d D U . . .
H27_2 H 0.2694 0.3747 0.5009 0.082 Uiso 1 1 calc DR U . E 1
H28_2 H 0.3128 0.4119 0.5274 0.082 Uiso 1 1 calc R U . E 1
C1_2 C 0.3290(5) 0.2767(4) 0.5498(5) 0.075(3) Uani 0.704(13) 1 d D U P F 1
H29_2 H 0.2942 0.2648 0.5271 0.090 Uiso 0.704(13) 1 calc R U P F 1
C2_2 C 0.3408(6) 0.3321(4) 0.5198(6) 0.088(4) Uani 0.704(13) 1 d D U P F 1
H30_2 H 0.3727 0.3462 0.5461 0.105 Uiso 0.704(13) 1 calc R U P F 1
C3_2 C 0.3669(7) 0.3314(6) 0.4532(6) 0.104(5) Uani 0.704(13) 1 d D U P F 1
H31_2 H 0.3366 0.3262 0.4218 0.125 Uiso 0.704(13) 1 calc R U P F 1
H32_2 H 0.3845 0.3682 0.4450 0.125 Uiso 0.704(13) 1 calc R U P F 1
C4_2 C 0.4106(7) 0.2856(6) 0.4437(9) 0.141(6) Uani 0.704(13) 1 d D U P F 1
H33_2 H 0.4456 0.2969 0.4654 0.169 Uiso 0.704(13) 1 calc R U P F 1
H34_2 H 0.4190 0.2824 0.3981 0.169 Uiso 0.704(13) 1 calc R U P F 1
C5_2 C 0.3928(8) 0.2277(5) 0.4684(7) 0.132(5) Uani 0.704(13) 1 d D U P F 1
H35_2 H 0.3644 0.2119 0.4394 0.159 Uiso 0.704(13) 1 calc R U P F 1
H36_2 H 0.4258 0.2025 0.4677 0.159 Uiso 0.704(13) 1 calc R U P F 1
C6_2 C 0.3688(6) 0.2285(5) 0.5353(7) 0.083(4) Uani 0.704(13) 1 d D U P F 1
H37_2 H 0.3486 0.1928 0.5426 0.100 Uiso 0.704(13) 1 calc R U P F 1
H38_2 H 0.4004 0.2301 0.5656 0.100 Uiso 0.704(13) 1 calc R U P F 1
C1A_2 C 0.3556(7) 0.2996(9) 0.5559(8) 0.068(5) Uani 0.296(13) 1 d D U P F 2
H39_2 H 0.3820 0.3309 0.5662 0.082 Uiso 0.296(13) 1 calc DR U P F 2
C2A_2 C 0.3141(8) 0.3114(6) 0.5037(9) 0.070(4) Uani 0.296(13) 1 d D U P F 2
H40_2 H 0.2826 0.2841 0.4987 0.084 Uiso 0.296(13) 1 calc DR U P F 2
C3A_2 C 0.3492(16) 0.3243(13) 0.4436(12) 0.098(7) Uani 0.296(13) 1 d D U P F 2
H41_2 H 0.3243 0.3374 0.4092 0.118 Uiso 0.296(13) 1 calc R U P F 2
H42_2 H 0.3767 0.3544 0.4528 0.118 Uiso 0.296(13) 1 calc R U P F 2
C4A_2 C 0.3799(14) 0.2711(14) 0.4230(12) 0.114(8) Uani 0.296(13) 1 d D U P F 2
H43_2 H 0.4029 0.2790 0.3850 0.136 Uiso 0.296(13) 1 calc R U P F 2
H44_2 H 0.3524 0.2415 0.4122 0.136 Uiso 0.296(13) 1 calc R U P F 2
C5A_2 C 0.4181(12) 0.2510(17) 0.4776(13) 0.111(8) Uani 0.296(13) 1 d D U P F 2
H45_2 H 0.4361 0.2150 0.4658 0.133 Uiso 0.296(13) 1 calc R U P F 2
H46_2 H 0.4481 0.2789 0.4852 0.133 Uiso 0.296(13) 1 calc R U P F 2
C6A_2 C 0.3835(14) 0.2430(12) 0.5384(14) 0.091(7) Uani 0.296(13) 1 d D U P F 2
H47_2 H 0.3543 0.2141 0.5315 0.109 Uiso 0.296(13) 1 calc R U P F 2
H48_2 H 0.4081 0.2304 0.5732 0.109 Uiso 0.296(13) 1 calc R U P F 2

loop_
_atom_site_aniso_label
_atom_site_aniso_U_11
_atom_site_aniso_U_22
_atom_site_aniso_U_33
_atom_site_aniso_U_23
_atom_site_aniso_U_13
_atom_site_aniso_U_12
Sn1 0.0433(3) 0.0358(2) 0.0369(2) 0.00156(19) -0.0090(2) -0.00015(17)
Ga11 0.0381(4) 0.0396(4) 0.0417(4) 0.0087(3) -0.0055(3) -0.0021(3)
Mn11 0.0381(4) 0.0396(4) 0.0417(4) 0.0087(3) -0.0055(3) -0.0021(3)
Ga22 0.0332(5) 0.0305(5) 0.0309(5) 0.000 0.000 0.0003(4)
Mn22 0.0332(5) 0.0305(5) 0.0309(5) 0.000 0.000 0.0003(4)
S9 0.0386(8) 0.0366(8) 0.0424(9) 0.0051(7) 0.0047(7) -0.0028(6)
S12 0.0391(8) 0.0412(9) 0.0458(9) 0.0111(7) -0.0084(7) -0.0030(6)
S10 0.0551(10) 0.0454(9) 0.0340(8) -0.0014(7) -0.0049(7) 0.0078(7)
S11 0.0428(9) 0.0370(8) 0.0439(9) -0.0079(7) -0.0086(7) -0.0003(6)
S8 0.0547(10) 0.0358(8) 0.0477(9) 0.0071(7) -0.0204(8) -0.0009(7)
Mn1 0.0558(6) 0.0520(6) 0.0446(6) 0.0041(5) -0.0017(5) 0.0119(5)
N1_1 0.075(4) 0.052(3) 0.053(3) -0.004(3) -0.017(3) 0.014(3)
N2_1 0.048(3) 0.063(3) 0.047(3) 0.006(3) -0.013(3) -0.006(2)
C1_1 0.065(8) 0.090(8) 0.050(6) -0.027(5) -0.014(5) 0.019(6)
C2_1 0.063(11) 0.076(7) 0.066(6) -0.006(5) -0.005(6) -0.007(6)
C3_1 0.061(10) 0.150(11) 0.054(6) -0.010(7) -0.004(6) 0.003(8)
C4_1 0.093(14) 0.178(14) 0.091(9) -0.027(8) 0.008(9) 0.023(11)
C5_1 0.084(12) 0.186(14) 0.087(9) -0.063(9) -0.008(8) 0.065(10)
C6_1 0.081(12) 0.128(10) 0.082(7) -0.043(7) -0.024(7) 0.057(9)
C1A_1 0.084(14) 0.106(11) 0.047(8) -0.017(9) -0.023(9) 0.051(11)
C2A_1 0.031(11) 0.099(10) 0.044(7) -0.016(7) -0.021(7) 0.009(9)
C3A_1 0.070(16) 0.131(13) 0.057(10) -0.007(9) 0.006(11) 0.004(13)
C4A_1 0.071(16) 0.171(15) 0.073(10) -0.043(10) -0.015(11) 0.038(14)
C5A_1 0.090(16) 0.156(15) 0.081(11) -0.061(11) -0.024(12) 0.061(13)
C6A_1 0.076(16) 0.116(12) 0.082(10) -0.044(9) -0.027(11) 0.046(12)
N1_2 0.052(3) 0.063(4) 0.054(3) -0.007(3) -0.004(3) 0.005(3)
N2_2 0.064(4) 0.087(4) 0.054(4) 0.012(3) -0.008(3) -0.020(3)
C1_2 0.074(8) 0.091(7) 0.059(6) -0.011(5) 0.009(6) 0.009(6)
C2_2 0.092(9) 0.099(7) 0.073(8) -0.006(6) 0.039(7) -0.011(6)
C3_2 0.092(11) 0.154(9) 0.067(7) -0.010(7) 0.030(7) -0.031(8)
C4_2 0.127(12) 0.174(12) 0.122(12) -0.036(10) 0.077(10) -0.018(9)
C5_2 0.124(12) 0.149(10) 0.123(10) -0.055(9) 0.051(10) -0.009(9)
C6_2 0.061(8) 0.092(7) 0.096(8) -0.040(6) 0.013(6) -0.004(6)
C1A_2 0.040(11) 0.098(13) 0.066(9) -0.031(10) 0.007(7) -0.007(8)
C2A_2 0.040(10) 0.111(11) 0.058(8) -0.023(9) 0.004(7) -0.030(9)
C3A_2 0.073(16) 0.147(15) 0.075(10) -0.001(11) 0.021(11) -0.016(12)
C4A_2 0.099(16) 0.160(17) 0.082(12) -0.037(13) 0.039(11) -0.019(14)
C5A_2 0.088(16) 0.134(18) 0.112(14) -0.049(14) 0.033(10) 0.011(13)
C6A_2 0.069(15) 0.115(14) 0.088(11) -0.049(12) 0.006(10) 0.003(12)

loop_
_atom_type_symbol
_atom_type_description
_atom_type_scat_dispersion_real
_atom_type_scat_dispersion_imag
_atom_type_scat_source
C C 0.0033 0.0016 'International Tables Vol C Tables 4.2.6.8 and 6.1.1.4'
H H 0.0000 0.0000 'International Tables Vol C Tables 4.2.6.8 and 6.1.1.4'
N N 0.0061 0.0033 'International Tables Vol C Tables 4.2.6.8 and 6.1.1.4'
S S 0.1246 0.1234 'International Tables Vol C Tables 4.2.6.8 and 6.1.1.4'
Mn Mn 0.3368 0.7283 'International Tables Vol C Tables 4.2.6.8 and 6.1.1.4'
Ga Ga 0.2307 1.6083 'International Tables Vol C Tables 4.2.6.8 and 6.1.1.4'
Sn Sn -0.6537 1.4246 'International Tables Vol C Tables 4.2.6.8 and 6.1.1.4'

loop_
_geom_angle_atom_site_label_1
_geom_angle_atom_site_label_2
_geom_angle_atom_site_label_3
_geom_angle
_geom_angle_site_symmetry_1
_geom_angle_site_symmetry_3
S8 Sn1 S10 108.51(6) . .
S8 Sn1 S11 107.92(5) . .
S10 Sn1 S11 110.72(5) . .
S8 Sn1 S12 108.71(6) . .
S10 Sn1 S12 111.90(6) . .
S11 Sn1 S12 108.98(5) . .
S12 Ga11 S11 103.91(6) . 16_657
S12 Ga11 S9 112.22(6) . 11_667
S11 Ga11 S9 109.52(6) 16_657 11_667
S12 Ga11 S9 107.44(6) . .
S11 Ga11 S9 109.43(6) 16_657 .
S9 Ga11 S9 113.83(7) 11_667 .
S10 Ga22 S10 103.67(8) . 6_554
S10 Ga22 S9 109.12(5) . 6_554
S10 Ga22 S9 111.34(5) 6_554 6_554
S10 Ga22 S9 111.34(5) . .
S10 Ga22 S9 109.12(5) 6_554 .
S9 Ga22 S9 111.96(8) 6_554 .
Ga22 S9 Mn11 108.62(6) . 16_657
Ga22 S9 Ga11 108.62(6) . 16_657
Mn11 S9 Ga11 0.0 16_657 16_657
Ga22 S9 Ga11 108.81(6) . .
Mn11 S9 Ga11 105.2 16_657 .
Ga11 S9 Ga11 105.22(6) 16_657 .
Ga11 S12 Sn1 105.13(6) . .
Ga22 S10 Sn1 105.61(6) . .
Mn11 S11 Ga11 0.0 11_667 11_667
Mn11 S11 Sn1 105.87(6) 11_667 .
Ga11 S11 Sn1 105.87(6) 11_667 .
Mn11 S11 Mn1 118.32(6) 11_667 3
Ga11 S11 Mn1 118.32(6) 11_667 3
Sn1 S11 Mn1 110.37(6) . 3
Sn1 S8 Mn1 104.91(6) . .
N2_1 Mn1 N2_2 172.0(2) . .
N2_1 Mn1 N1_2 100.10(19) . .
N2_2 Mn1 N1_2 77.8(2) . .
N2_1 Mn1 N1_1 77.28(19) . .
N2_2 Mn1 N1_1 103.7(2) . .
N1_2 Mn1 N1_1 171.7(2) . .
N2_1 Mn1 S8 97.13(14) . .
N2_2 Mn1 S8 90.81(15) . .
N1_2 Mn1 S8 100.87(14) . .
N1_1 Mn1 S8 87.34(15) . .
N2_1 Mn1 S11 87.93(14) . 4_454
N2_2 Mn1 S11 84.14(15) . 4_454
N1_2 Mn1 S11 79.02(14) . 4_454
N1_1 Mn1 S11 92.93(15) . 4_454
S8 Mn1 S11 174.86(6) . 4_454
C1A_1 N1_1 Mn1 110.0(8) . .
C1_1 N1_1 Mn1 109.3(5) . .
C2_1 N2_1 Mn1 111.1(6) . .
C2A_1 N2_1 Mn1 106.3(9) . .
C2_1 C1_1 N1_1 111.0(9) . .
C2_1 C1_1 C6_1 112.5(8) . .
N1_1 C1_1 C6_1 111.2(9) . .
N2_1 C2_1 C1_1 111.1(9) . .
N2_1 C2_1 C3_1 115.7(9) . .
C1_1 C2_1 C3_1 117.1(9) . .
C2_1 C3_1 C4_1 113.8(9) . .
C5_1 C4_1 C3_1 113.8(9) . .
C4_1 C5_1 C6_1 114.7(9) . .
C5_1 C6_1 C1_1 110.6(9) . .
N1_1 C1A_1 C2A_1 113.2(15) . .
N1_1 C1A_1 C6A_1 111.6(16) . .
C2A_1 C1A_1 C6A_1 116.4(18) . .
C1A_1 C2A_1 N2_1 109.1(15) . .
C1A_1 C2A_1 C3A_1 108.0(17) . .
N2_1 C2A_1 C3A_1 115.6(17) . .
C2A_1 C3A_1 C4A_1 113.4(18) . .
C5A_1 C4A_1 C3A_1 113.0(18) . .
C4A_1 C5A_1 C6A_1 114.0(17) . .
C1A_1 C6A_1 C5A_1 112.2(17) . .
C1_2 N1_2 Mn1 111.7(5) . .
C1A_2 N1_2 Mn1 102.7(7) . .
C2A_2 N2_2 Mn1 106.1(7) . .
C2_2 N2_2 Mn1 108.1(5) . .
N1_2 C1_2 C2_2 112.4(8) . .
N1_2 C1_2 C6_2 117.5(9) . .
C2_2 C1_2 C6_2 117.8(8) . .
C1_2 C2_2 N2_2 115.8(8) . .
C1_2 C2_2 C3_2 117.0(8) . .
N2_2 C2_2 C3_2 115.0(9) . .
C4_2 C3_2 C2_2 113.9(9) . .
C3_2 C4_2 C5_2 114.2(10) . .
C6_2 C5_2 C4_2 114.1(10) . .
C1_2 C6_2 C5_2 115.5(9) . .
N1_2 C1A_2 C2A_2 98.6(12) . .
N1_2 C1A_2 C6A_2 103.8(14) . .
C2A_2 C1A_2 C6A_2 105.5(17) . .
N2_2 C2A_2 C1A_2 94.9(12) . .
N2_2 C2A_2 C3A_2 102.5(14) . .
C1A_2 C2A_2 C3A_2 106.4(17) . .
C4A_2 C3A_2 C2A_2 109.1(18) . .
C3A_2 C4A_2 C5A_2 109(2) . .
C6A_2 C5A_2 C4A_2 110(2) . .
C1A_2 C6A_2 C5A_2 108.8(18) . .

loop_
_geom_bond_atom_site_label_1
_geom_bond_atom_site_label_2
_geom_bond_distance
_geom_bond_site_symmetry_2
Sn1 S8 2.3546(15) .
Sn1 S10 2.3972(16) .
Sn1 S11 2.3995(15) .
Sn1 S12 2.4125(15) .
Ga11 S12 2.3205(16) .
Ga11 S11 2.3294(16) 16_657
Ga11 S9 2.3367(16) 11_667
Ga11 S9 2.3383(16) .
Ga22 S10 2.2695(16) .
Ga22 S10 2.2696(16) 6_554
Ga22 S9 2.3040(15) 6_554
Ga22 S9 2.3041(15) .
S9 Mn11 2.3367(16) 16_657
S9 Ga11 2.3367(16) 16_657
S11 Mn11 2.3294(16) 11_667
S11 Ga11 2.3294(16) 11_667
S11 Mn1 2.8673(18) 3
S8 Mn1 2.6063(18) .
Mn1 N2_1 2.216(5) .
Mn1 N2_2 2.243(6) .
Mn1 N1_2 2.275(5) .
Mn1 N1_1 2.276(5) .
Mn1 S11 2.8673(18) 4_454
N1_1 C1A_1 1.519(15) .
N1_1 C1_1 1.538(11) .
N2_1 C2_1 1.471(10) .
N2_1 C2A_1 1.532(15) .
C1_1 C2_1 1.454(11) .
C1_1 C6_1 1.530(11) .
C2_1 C3_1 1.477(11) .
C3_1 C4_1 1.502(11) .
C4_1 C5_1 1.465(11) .
C5_1 C6_1 1.522(11) .
C1A_1 C2A_1 1.459(13) .
C1A_1 C6A_1 1.492(14) .
C2A_1 C3A_1 1.488(14) .
C3A_1 C4A_1 1.494(14) .
C4A_1 C5A_1 1.475(14) .
C5A_1 C6A_1 1.495(14) .
N1_2 C1_2 1.425(10) .
N1_2 C1A_2 1.678(13) .
N2_2 C2A_2 1.688(13) .
N2_2 C2_2 1.491(12) .
C1_2 C2_2 1.462(11) .
C1_2 C6_2 1.491(10) .
C2_2 C3_2 1.510(10) .
C3_2 C4_2 1.494(11) .
C4_2 C5_2 1.504(12) .
C5_2 C6_2 1.496(11) .
C1A_2 C2A_2 1.479(14) .
C1A_2 C6A_2 1.520(14) .
C2A_2 C3A_2 1.521(14) .
C3A_2 C4A_2 1.498(14) .
C4A_2 C5A_2 1.517(14) .
C5A_2 C6A_2 1.509(14) .
